data_4513530
loop_
_publ_author_name
'Xu, Zhong-Xuan'
'Xiao, Yu'
'Kang, Yao'
'Zhang, Lei'
'Zhang, Jian'

_publ_section_title
;
 Homochiral Cluster-Organic Frameworks Constructed from Enantiopure
 Lactate Derivatives
;
_journal_issue 9
_journal_name_full 'Crystal Growth &amp; Design'
_journal_page_first 4676
_journal_paper_doi 10.1021/acs.cgd.5b00958
_journal_volume 15
_journal_year 2015
_chemical_absolute_configuration rm
_chemical_formula_sum 'C46 H45 Cd4 N8 O20.5'
_chemical_formula_weight 1487.50
_chemical_name_systematic
; 
 ? 
;
_space_group_IT_number 4
_symmetry_cell_setting monoclinic
_symmetry_space_group_name_Hall 'P 2yb'
_symmetry_space_group_name_H-M 'P 1 21 1'
_atom_sites_solution_hydrogens geom
_atom_sites_solution_primary direct
_atom_sites_solution_secondary difmap
_audit_creation_method SHELXL-97
_cell_angle_alpha 90.00
_cell_angle_beta 116.513(5)
_cell_angle_gamma 90.00
_cell_formula_units_Z 2
_cell_length_a 11.3022(5)
_cell_length_b 20.8207(5)
_cell_length_c 12.2420(6)
_cell_measurement_reflns_used 8519
_cell_measurement_temperature 293(2)
_cell_measurement_theta_max 28.8870
_cell_measurement_theta_min 2.6940
_cell_volume 2577.8(2)
_computing_cell_refinement 'Bruker FRAMBO'
_computing_data_collection 'Bruker FRAMBO'
_computing_data_reduction 'Bruker SAINT'
_computing_molecular_graphics 'Bruker SHELXTL'
_computing_publication_material 'Bruker SHELXTL'
_computing_structure_refinement 'SHELXL-97 (Sheldrick, 1997)'
_computing_structure_solution 'SHELXS-97 (Sheldrick, 1990)'
_diffrn_ambient_temperature 293(2)
_diffrn_detector_area_resol_mean 16.2083
_diffrn_measured_fraction_theta_full 0.999
_diffrn_measured_fraction_theta_max 0.999
_diffrn_measurement_device_type 'multiwire proportional'
_diffrn_measurement_method 'phi and omega scans'
_diffrn_radiation_monochromator graphite
_diffrn_radiation_source 'fine-focus sealed tube'
_diffrn_radiation_type MoK\a
_diffrn_radiation_wavelength 0.71073
_diffrn_reflns_av_R_equivalents 0.0357
_diffrn_reflns_av_sigmaI/netI 0.0475
_diffrn_reflns_limit_h_max 13
_diffrn_reflns_limit_h_min -9
_diffrn_reflns_limit_k_max 24
_diffrn_reflns_limit_k_min -24
_diffrn_reflns_limit_l_max 14
_diffrn_reflns_limit_l_min -14
_diffrn_reflns_number 17734
_diffrn_reflns_theta_full 25.00
_diffrn_reflns_theta_max 25.00
_diffrn_reflns_theta_min 2.70
_exptl_absorpt_coefficient_mu 1.715
_exptl_absorpt_correction_T_max 1.00000
_exptl_absorpt_correction_T_min 0.69539
_exptl_absorpt_correction_type multi-scan
_exptl_absorpt_process_details
'CrysAlisPro, Agilent Technologies,Version 1.171.36.28 (release 01-02-2013 CrysAlis171 .NET)(compiled Feb  1 2013,16:14:44)Empirical absorption correction using spherical harmonics,implemented in SCALE3 ABSPACK scaling algorithm.'
_exptl_crystal_colour colorless
_exptl_crystal_density_diffrn 1.916
_exptl_crystal_density_method 'not measured'
_exptl_crystal_description block
_exptl_crystal_F_000 1466
_exptl_crystal_size_max 0.08
_exptl_crystal_size_mid 0.06
_exptl_crystal_size_min 0.04
_refine_diff_density_max 0.595
_refine_diff_density_min -0.494
_refine_diff_density_rms 0.088
_refine_ls_abs_structure_details 'Flack H D (1983), Acta Cryst. A39, 876-881'
_refine_ls_abs_structure_Flack -0.01(2)
_refine_ls_extinction_method none
_refine_ls_goodness_of_fit_ref 1.012
_refine_ls_hydrogen_treatment constr
_refine_ls_matrix_type full
_refine_ls_number_parameters 712
_refine_ls_number_reflns 8976
_refine_ls_number_restraints 1
_refine_ls_restrained_S_all 1.012
_refine_ls_R_factor_all 0.0360
_refine_ls_R_factor_gt 0.0309
_refine_ls_shift/su_max 0.000
_refine_ls_shift/su_mean 0.000
_refine_ls_structure_factor_coef Fsqd
_refine_ls_weighting_details 'calc w=1/[\s^2^(Fo^2^)+(0.0400P)^2^+0.0000P] where P=(Fo^2^+2Fc^2^)/3'
_refine_ls_weighting_scheme calc
_refine_ls_wR_factor_gt 0.0728
_refine_ls_wR_factor_ref 0.0757
_reflns_number_gt 8277
_reflns_number_total 8976
_reflns_threshold_expression >2sigma(I)
_cod_data_source_file cg5b00958_si_002.cif
_cod_data_source_block 4-D
_cod_depositor_comments
;
The following automatic conversions were performed:

'_symmetry_cell_setting' value 'Monoclinic' changed to 'monoclinic'
according to
/usr/data/users/saulius/crontab/automatic-downloads/rss-feeds/ACS/lib/dictionaries/cif_core.dic
dictionary named 'cif_core.dic' version 2.4.2 from 2011-04-26.

Automatic conversion script
Id: cif_fix_values 3271 2015-04-21 07:52:19Z andrius 

 Adding full bibliography for 4513524--4513531.cif.
;
_cod_original_cell_volume 2577.82(18)
_cod_original_sg_symbol_H-M P2(1)
_cod_original_formula_sum 'C46 H45 Cd4 N8 O20.50'
_cod_database_code 4513530

loop_
_symmetry_equiv_pos_as_xyz
'x, y, z'
'-x, y+1/2, -z'

loop_
_atom_site_label
_atom_site_type_symbol
_atom_site_fract_x
_atom_site_fract_y
_atom_site_fract_z
_atom_site_U_iso_or_equiv
_atom_site_adp_type
_atom_site_occupancy
_atom_site_symmetry_multiplicity
_atom_site_calc_flag
_atom_site_refinement_flags
Cd1 Cd 0.00398(4) 0.008426(16) 0.08162(4) 0.02088(10) Uani 1 1 d .
Cd2 Cd 0.48876(4) -0.163388(16) 0.45716(4) 0.01991(10) Uani 1 1 d .
Cd3 Cd 0.16495(4) -0.142542(16) 0.26288(4) 0.02104(10) Uani 1 1 d .
Cd4 Cd 0.33060(4) -0.004674(17) 0.27864(4) 0.02229(10) Uani 1 1 d .
C23 C 0.8003(6) -0.1380(3) 0.5384(7) 0.0403(17) Uani 1 1 d .
H23A H 0.7857 -0.0945 0.5449 0.048 Uiso 1 1 calc R
C12 C 0.0510(6) 0.3582(3) 0.0106(5) 0.0262(13) Uani 1 1 d .
C25 C 0.7667(6) -0.2379(3) 0.5084(6) 0.0328(16) Uani 1 1 d .
H25A H 0.7260 -0.2780 0.4897 0.039 Uiso 1 1 calc R
C18 C 0.2751(6) 0.3320(3) 0.1730(5) 0.0237(13) Uani 1 1 d .
H18A H 0.2986 0.3745 0.1698 0.028 Uiso 1 1 calc R
C11 C 0.2032(6) -0.0020(3) -0.0370(6) 0.0293(14) Uani 1 1 d .
C24 C 0.9182(6) -0.1639(3) 0.5634(6) 0.0364(16) Uani 1 1 d .
H24A H 0.9982 -0.1424 0.5882 0.044 Uiso 1 1 calc R
C37 C -0.0963(7) -0.2250(3) 0.2172(7) 0.0364(16) Uani 1 1 d .
H37A H -0.0568 -0.2624 0.2078 0.044 Uiso 1 1 calc R
C29 C 1.1868(6) -0.3696(3) 0.6244(6) 0.0302(15) Uani 1 1 d .
C28 C 1.0914(7) -0.3770(3) 0.6629(7) 0.0387(18) Uani 1 1 d .
H28A H 1.0915 -0.4130 0.7079 0.046 Uiso 1 1 calc R
C30 C 1.1908(7) -0.3151(3) 0.5611(7) 0.0358(16) Uani 1 1 d .
H30A H 1.2570 -0.3102 0.5363 0.043 Uiso 1 1 calc R
C26 C 0.9981(6) -0.2764(3) 0.5725(6) 0.0306(15) Uani 1 1 d .
C35 C -0.1266(7) -0.1283(3) 0.2592(8) 0.045(2) Uani 1 1 d .
H35A H -0.1111 -0.0858 0.2852 0.054 Uiso 1 1 calc R
C27 C 0.9934(7) -0.3300(3) 0.6344(7) 0.0399(19) Uani 1 1 d .
H27A H 0.9259 -0.3353 0.6575 0.048 Uiso 1 1 calc R
C36 C -0.2446(7) -0.1583(3) 0.2155(8) 0.051(2) Uani 1 1 d .
H36A H -0.3245 -0.1405 0.2052 0.061 Uiso 1 1 calc R
C17 C 0.3660(6) 0.2895(3) 0.2541(5) 0.0211(13) Uani 1 1 d .
C1 C -0.3106(6) 0.2162(3) -0.3301(6) 0.0245(13) Uani 1 1 d .
C19 C 0.1760(6) 0.1342(3) 0.1867(6) 0.0292(15) Uani 1 1 d .
C16 C 0.3325(6) 0.2270(3) 0.2608(5) 0.0223(13) Uani 1 1 d .
H16A H 0.3942 0.1995 0.3176 0.027 Uiso 1 1 calc R
C6 C -0.1425(6) 0.0564(3) -0.2114(6) 0.0235(13) Uani 1 1 d .
C4 C -0.3627(6) 0.0364(3) -0.3667(5) 0.0200(12) Uani 1 1 d .
C2 C -0.2863(6) 0.1446(3) -0.3124(6) 0.0237(14) Uani 1 1 d .
C7 C -0.1641(6) 0.1221(3) -0.2272(6) 0.0236(13) Uani 1 1 d .
H7A H -0.0973 0.1508 -0.1812 0.028 Uiso 1 1 calc R
C3 C -0.3852(6) 0.1012(3) -0.3813(5) 0.0234(13) Uani 1 1 d .
H3A H -0.4673 0.1163 -0.4377 0.028 Uiso 1 1 calc R
C21 C 0.5678(6) 0.3509(3) 0.3034(6) 0.0325(15) Uani 1 1 d .
H21A H 0.5157 0.3901 0.2720 0.039 Uiso 1 1 calc R
C22 C 0.6937(6) 0.3678(3) 0.4165(6) 0.0256(13) Uani 1 1 d .
C5 C -0.2393(6) 0.0133(3) -0.2777(5) 0.0238(13) Uani 1 1 d .
H5A H -0.2243 -0.0306 -0.2647 0.029 Uiso 1 1 calc R
C40 C -0.4180(7) -0.3592(4) 0.0116(7) 0.050(2) Uani 1 1 d .
H40A H -0.4178 -0.3879 -0.0465 0.060 Uiso 1 1 calc R
C31 C 1.0959(6) -0.2681(3) 0.5350(6) 0.0358(16) Uani 1 1 d .
H31A H 1.0976 -0.2312 0.4928 0.043 Uiso 1 1 calc R
C34 C 1.4118(6) -0.4168(3) 0.6869(7) 0.0332(16) Uani 1 1 d .
H34A H 1.4573 -0.3783 0.6977 0.040 Uiso 1 1 calc R
C44 C -0.7380(6) -0.4075(3) -0.0133(6) 0.0339(16) Uani 1 1 d .
H44A H -0.7788 -0.3694 -0.0092 0.041 Uiso 1 1 calc R
C8 C -0.4651(6) -0.0126(3) -0.4442(5) 0.0227(13) Uani 1 1 d .
C10 C 0.0826(7) 0.0218(4) -0.1507(6) 0.047(2) Uani 1 1 d .
H10A H 0.1055 0.0617 -0.1794 0.057 Uiso 1 1 calc R
C43 C -0.4177(7) -0.2725(3) 0.1823(7) 0.0388(18) Uani 1 1 d .
H43A H -0.4158 -0.2438 0.2413 0.047 Uiso 1 1 calc R
C32 C 1.2522(6) -0.4840(3) 0.6405(7) 0.0425(18) Uani 1 1 d .
H32A H 1.1687 -0.5019 0.6150 0.051 Uiso 1 1 calc R
C38 C -0.3231(6) -0.2690(3) 0.1428(6) 0.0331(16) Uani 1 1 d .
C14 C 0.1143(6) 0.2466(3) 0.1016(5) 0.0228(13) Uani 1 1 d .
H14A H 0.0294 0.2324 0.0502 0.027 Uiso 1 1 calc R
C15 C 0.2071(6) 0.2041(3) 0.1833(6) 0.0229(13) Uani 1 1 d .
C13 C 0.1498(6) 0.3108(3) 0.0973(6) 0.0249(13) Uani 1 1 d .
C39 C -0.3219(7) -0.3118(3) 0.0582(7) 0.0440(19) Uani 1 1 d .
H39A H -0.2565 -0.3090 0.0320 0.053 Uiso 1 1 calc R
C45 C -0.7053(7) -0.5064(3) -0.0385(8) 0.057(2) Uani 1 1 d .
H45A H -0.7178 -0.5503 -0.0528 0.068 Uiso 1 1 calc R
C33 C 1.3643(6) -0.5153(3) 0.6740(7) 0.0394(18) Uani 1 1 d .
H33A H 1.3722 -0.5598 0.6759 0.047 Uiso 1 1 calc R
C42 C -0.5173(8) -0.3184(3) 0.1358(7) 0.047(2) Uani 1 1 d .
H42A H -0.5847 -0.3191 0.1597 0.057 Uiso 1 1 calc R
C41 C -0.5144(7) -0.3634(3) 0.0524(7) 0.0379(17) Uani 1 1 d .
C20 C 0.5947(7) 0.3220(4) 0.2033(6) 0.056(2) Uani 1 1 d .
H20A H 0.5123 0.3125 0.1339 0.085 Uiso 1 1 calc R
H20B H 0.6447 0.2831 0.2324 0.085 Uiso 1 1 calc R
H20C H 0.6440 0.3519 0.1802 0.085 Uiso 1 1 calc R
C46 C -0.5911(7) -0.4737(4) -0.0111(9) 0.064(3) Uani 1 1 d .
H46A H -0.5131 -0.4909 -0.0068 0.077 Uiso 1 1 calc R
C9 C 0.0405(9) -0.0300(6) -0.2538(8) 0.097(4) Uani 1 1 d .
H9A H -0.0345 -0.0148 -0.3252 0.146 Uiso 1 1 calc R
H9B H 0.0176 -0.0691 -0.2262 0.146 Uiso 1 1 calc R
H9C H 0.1125 -0.0380 -0.2733 0.146 Uiso 1 1 calc R
O14 O 0.7026(4) 0.3520(2) 0.5190(4) 0.0289(10) Uani 1 1 d .
O9 O -0.0661(4) 0.3380(2) -0.0528(4) 0.0308(10) Uani 1 1 d .
O16 O 0.1298(4) -0.03600(17) 0.2592(4) 0.0206(9) Uani 1 1 d .
O15 O 0.3692(4) -0.11191(17) 0.2845(4) 0.0212(9) Uani 1 1 d .
O2 O -0.2122(5) 0.2512(2) -0.2734(4) 0.0431(12) Uani 1 1 d .
O1 O -0.4267(4) 0.23402(19) -0.3973(4) 0.0358(11) Uani 1 1 d .
O7 O 0.1952(4) -0.0059(2) 0.0615(4) 0.0319(10) Uani 1 1 d .
O6 O 0.3013(5) -0.0166(3) -0.0503(5) 0.0520(15) Uani 1 1 d .
O5 O -0.0235(4) 0.03384(19) -0.1210(4) 0.0269(9) Uani 1 1 d .
O12 O 0.4934(4) 0.30704(19) 0.3409(4) 0.0257(9) Uani 1 1 d .
O4 O -0.4282(4) -0.06958(18) -0.4367(4) 0.0299(10) Uani 1 1 d .
O3 O -0.5797(4) 0.0083(2) -0.5131(4) 0.0320(10) Uani 1 1 d .
O10 O 0.0620(4) 0.11499(19) 0.1192(4) 0.0336(11) Uani 1 1 d .
O1W O 0.0706(5) -0.0065(2) 0.4526(5) 0.0468(12) Uani 1 1 d .
O2W O 0.4259(5) -0.1287(3) 0.0840(5) 0.0547(14) Uani 1 1 d .
O8 O 0.0936(4) 0.41247(18) 0.0069(4) 0.0381(11) Uani 1 1 d .
O11 O 0.2702(5) 0.1004(2) 0.2572(5) 0.0467(13) Uani 1 1 d .
O13 O 0.7794(5) 0.3963(3) 0.3983(4) 0.0481(13) Uani 1 1 d .
O3W O 0.2712(6) 0.0966(3) 0.5535(7) 0.085(2) Uani 1 1 d .
O4W O 0.2202(8) -0.2254(4) -0.0341(9) 0.121(3) Uani 1 1 d .
O5W O 0.3479(11) 0.0149(5) -0.2550(8) 0.052(3) Uani 0.50 1 d P
N1 N 0.7041(5) -0.1842(2) 0.5021(5) 0.0292(12) Uani 1 1 d .
N3 N 1.2819(5) -0.4203(2) 0.6502(5) 0.0270(12) Uani 1 1 d .
N6 N -0.2240(5) -0.2199(2) 0.1895(5) 0.0305(13) Uani 1 1 d .
N2 N 0.8968(5) -0.2285(2) 0.5450(5) 0.0297(12) Uani 1 1 d .
N5 N -0.0325(5) -0.1705(2) 0.2594(5) 0.0304(12) Uani 1 1 d .
N8 N -0.7970(5) -0.4641(2) -0.0413(5) 0.0321(13) Uani 1 1 d .
N4 N 1.4682(5) -0.4730(2) 0.7059(5) 0.0326(13) Uani 1 1 d .
N7 N -0.6111(5) -0.4127(2) 0.0083(6) 0.0359(14) Uani 1 1 d .

loop_
_atom_site_aniso_label
_atom_site_aniso_U_11
_atom_site_aniso_U_22
_atom_site_aniso_U_33
_atom_site_aniso_U_23
_atom_site_aniso_U_13
_atom_site_aniso_U_12
Cd1 0.0112(2) 0.0154(2) 0.0282(2) -0.00051(17) 0.00179(18) 0.00149(15)
Cd2 0.0117(2) 0.01466(19) 0.0273(2) -0.00090(16) 0.00329(19) 0.00080(15)
Cd3 0.0112(2) 0.01392(19) 0.0299(3) 0.00201(16) 0.00186(19) -0.00127(15)
Cd4 0.0113(2) 0.0158(2) 0.0313(3) 0.00438(17) 0.00190(19) -0.00163(15)
C23 0.020(3) 0.025(3) 0.061(5) -0.003(3) 0.005(3) 0.000(3)
C12 0.023(3) 0.025(3) 0.026(3) 0.002(3) 0.006(3) 0.009(3)
C25 0.018(3) 0.021(3) 0.055(5) -0.004(3) 0.012(3) -0.002(3)
C18 0.022(3) 0.013(3) 0.029(3) -0.003(3) 0.005(3) -0.008(2)
C11 0.013(3) 0.037(4) 0.031(4) 0.006(3) 0.003(3) -0.006(3)
C24 0.019(3) 0.022(3) 0.058(5) -0.003(3) 0.009(3) -0.001(3)
C37 0.024(4) 0.030(3) 0.052(5) 0.005(3) 0.015(3) -0.004(3)
C29 0.013(3) 0.032(3) 0.040(4) 0.007(3) 0.007(3) 0.013(3)
C28 0.037(4) 0.036(4) 0.055(5) 0.020(3) 0.032(4) 0.013(3)
C30 0.030(4) 0.034(4) 0.056(5) 0.007(3) 0.031(4) 0.010(3)
C26 0.026(4) 0.025(3) 0.041(4) 0.002(3) 0.015(3) 0.010(3)
C35 0.027(4) 0.027(4) 0.080(6) -0.014(3) 0.023(4) -0.007(3)
C27 0.030(4) 0.030(4) 0.070(6) 0.006(3) 0.031(4) 0.011(3)
C36 0.033(4) 0.031(4) 0.093(6) -0.015(4) 0.033(4) -0.006(3)
C17 0.012(3) 0.024(3) 0.021(3) -0.002(2) 0.002(3) -0.007(2)
C1 0.022(4) 0.018(3) 0.031(4) 0.002(2) 0.009(3) -0.004(3)
C19 0.027(4) 0.012(3) 0.048(4) 0.003(3) 0.016(3) 0.000(3)
C16 0.020(3) 0.014(3) 0.026(3) 0.000(2) 0.005(3) 0.004(2)
C6 0.020(3) 0.020(3) 0.026(4) 0.001(2) 0.006(3) 0.002(2)
C4 0.013(3) 0.015(3) 0.023(3) 0.002(2) 0.000(3) 0.001(2)
C2 0.021(3) 0.016(3) 0.034(4) -0.001(2) 0.012(3) -0.001(2)
C7 0.013(3) 0.017(3) 0.031(4) 0.000(2) 0.002(3) -0.004(2)
C3 0.016(3) 0.017(3) 0.028(4) 0.001(2) 0.002(3) 0.000(2)
C21 0.025(3) 0.038(4) 0.025(3) 0.005(3) 0.002(3) -0.008(3)
C22 0.018(3) 0.029(3) 0.025(3) -0.006(3) 0.006(3) -0.001(3)
C5 0.020(3) 0.013(3) 0.033(4) 0.002(2) 0.007(3) -0.002(2)
C40 0.039(5) 0.062(5) 0.063(5) -0.034(4) 0.035(4) -0.025(4)
C31 0.032(4) 0.035(4) 0.046(4) 0.021(3) 0.022(3) 0.018(3)
C34 0.021(4) 0.025(3) 0.051(5) 0.002(3) 0.015(3) 0.005(3)
C44 0.019(4) 0.027(3) 0.048(4) -0.005(3) 0.008(3) -0.009(3)
C8 0.016(3) 0.019(3) 0.027(3) -0.005(2) 0.004(3) -0.005(2)
C10 0.029(4) 0.081(6) 0.030(4) 0.015(4) 0.012(3) 0.012(4)
C43 0.030(4) 0.041(4) 0.045(5) -0.020(3) 0.016(4) -0.018(3)
C32 0.018(3) 0.033(4) 0.076(5) 0.003(3) 0.020(4) 0.003(3)
C38 0.023(4) 0.026(3) 0.047(4) -0.003(3) 0.013(3) -0.007(3)
C14 0.019(3) 0.016(3) 0.029(3) -0.004(2) 0.006(3) -0.003(2)
C15 0.018(3) 0.018(3) 0.030(4) 0.002(2) 0.008(3) -0.001(2)
C13 0.020(3) 0.019(3) 0.030(4) 0.000(2) 0.007(3) 0.003(2)
C39 0.027(4) 0.059(5) 0.058(5) -0.021(4) 0.029(4) -0.026(3)
C45 0.034(4) 0.029(4) 0.107(7) -0.025(4) 0.032(5) -0.007(3)
C33 0.024(4) 0.021(3) 0.069(5) -0.002(3) 0.018(4) 0.004(3)
C42 0.033(4) 0.054(5) 0.066(6) -0.021(4) 0.031(4) -0.020(4)
C41 0.023(4) 0.031(4) 0.059(5) -0.014(3) 0.017(4) -0.016(3)
C20 0.036(4) 0.100(6) 0.032(4) -0.016(4) 0.015(4) -0.018(4)
C46 0.015(4) 0.048(5) 0.130(9) -0.033(5) 0.034(5) -0.010(3)
C9 0.048(6) 0.172(11) 0.048(6) -0.048(6) -0.001(5) 0.031(6)
O14 0.015(2) 0.038(3) 0.025(3) -0.0007(19) 0.0006(19) -0.0058(19)
O9 0.012(2) 0.032(2) 0.033(3) 0.006(2) -0.0035(19) -0.0010(19)
O16 0.014(2) 0.0129(19) 0.028(2) 0.0029(16) 0.0029(18) -0.0015(16)
O15 0.012(2) 0.0135(19) 0.029(2) 0.0022(15) 0.0001(18) -0.0011(15)
O2 0.030(3) 0.016(2) 0.062(3) -0.005(2) 0.001(2) -0.011(2)
O1 0.029(3) 0.016(2) 0.053(3) 0.008(2) 0.010(3) 0.0036(19)
O7 0.015(2) 0.044(3) 0.030(3) 0.004(2) 0.0043(19) 0.006(2)
O6 0.021(3) 0.088(4) 0.048(3) 0.019(3) 0.017(3) 0.014(3)
O5 0.015(2) 0.032(2) 0.023(2) 0.0070(18) -0.0015(19) 0.0102(17)
O12 0.010(2) 0.029(2) 0.023(2) 0.0019(17) -0.0056(18) -0.0058(17)
O4 0.021(2) 0.017(2) 0.041(3) -0.0137(18) 0.005(2) -0.0044(17)
O3 0.021(2) 0.024(2) 0.039(3) -0.002(2) 0.003(2) -0.0013(19)
O10 0.027(3) 0.014(2) 0.049(3) -0.0040(19) 0.007(2) -0.0063(19)
O1W 0.033(3) 0.049(3) 0.053(3) -0.003(3) 0.014(3) 0.009(2)
O2W 0.041(3) 0.074(4) 0.051(3) 0.003(3) 0.023(3) 0.011(3)
O8 0.028(3) 0.012(2) 0.055(3) 0.0083(19) 0.001(2) -0.0051(18)
O11 0.034(3) 0.018(2) 0.059(4) 0.003(2) -0.005(3) 0.002(2)
O13 0.033(3) 0.075(3) 0.041(3) -0.006(2) 0.020(3) -0.030(3)
O3W 0.051(4) 0.064(4) 0.136(7) -0.024(4) 0.039(4) 0.007(3)
O4W 0.073(5) 0.123(7) 0.179(9) -0.064(6) 0.068(6) -0.008(5)
O5W 0.068(7) 0.064(7) 0.032(6) -0.015(5) 0.029(5) -0.021(5)
N1 0.017(3) 0.025(3) 0.042(3) 0.000(2) 0.011(3) 0.007(2)
N3 0.018(3) 0.021(3) 0.042(3) 0.001(2) 0.015(3) 0.004(2)
N6 0.014(3) 0.027(3) 0.047(4) -0.007(2) 0.010(3) -0.011(2)
N2 0.020(3) 0.023(3) 0.047(4) 0.002(2) 0.016(3) 0.009(2)
N5 0.017(3) 0.023(3) 0.043(3) 0.000(2) 0.006(3) -0.006(2)
N8 0.019(3) 0.028(3) 0.047(4) -0.002(2) 0.012(3) -0.002(2)
N4 0.020(3) 0.028(3) 0.049(4) -0.003(2) 0.015(3) 0.003(2)
N7 0.019(3) 0.027(3) 0.059(4) -0.012(2) 0.015(3) -0.010(2)

loop_
_atom_type_symbol
_atom_type_description
_atom_type_scat_dispersion_real
_atom_type_scat_dispersion_imag
_atom_type_scat_source
C C 0.0033 0.0016 'International Tables Vol C Tables 4.2.6.8 and 6.1.1.4'
H H 0.0000 0.0000 'International Tables Vol C Tables 4.2.6.8 and 6.1.1.4'
N N 0.0061 0.0033 'International Tables Vol C Tables 4.2.6.8 and 6.1.1.4'
O O 0.0106 0.0060 'International Tables Vol C Tables 4.2.6.8 and 6.1.1.4'
Cd Cd -0.8075 1.2024 'International Tables Vol C Tables 4.2.6.8 and 6.1.1.4'

loop_
_geom_angle_atom_site_label_1
_geom_angle_atom_site_label_2
_geom_angle_atom_site_label_3
_geom_angle
_geom_angle_site_symmetry_1
_geom_angle_site_symmetry_3
O16 Cd1 N8 118.42(17) . 2_455
O16 Cd1 O7 80.07(15) . .
N8 Cd1 O7 161.50(17) 2_455 .
O16 Cd1 O10 101.94(15) . .
N8 Cd1 O10 88.49(17) 2_455 .
O7 Cd1 O10 87.10(16) . .
O16 Cd1 O8 93.58(15) . 2_545
N8 Cd1 O8 83.37(17) 2_455 2_545
O7 Cd1 O8 96.45(16) . 2_545
O10 Cd1 O8 164.46(16) . 2_545
O16 Cd1 O5 146.74(14) . .
N8 Cd1 O5 94.29(17) 2_455 .
O7 Cd1 O5 67.37(14) . .
O10 Cd1 O5 83.62(15) . .
O8 Cd1 O5 83.81(16) 2_545 .
O16 Cd1 Cd4 41.22(10) . .
N8 Cd1 Cd4 150.83(15) 2_455 .
O7 Cd1 Cd4 44.90(11) . .
O10 Cd1 Cd4 79.24(11) . .
O8 Cd1 Cd4 113.82(10) 2_545 .
O5 Cd1 Cd4 110.30(10) . .
O15 Cd2 O1 100.30(15) . 2_545
O15 Cd2 N1 116.94(17) . .
O1 Cd2 N1 92.38(17) 2_545 .
O15 Cd2 O4 92.84(14) . 1_656
O1 Cd2 O4 166.47(17) 2_545 1_656
N1 Cd2 O4 84.44(16) . 1_656
O15 Cd2 O14 81.23(14) . 2_646
O1 Cd2 O14 89.97(16) 2_545 2_646
N1 Cd2 O14 160.85(17) . 2_646
O4 Cd2 O14 88.85(15) 1_656 2_646
O15 Cd2 O12 145.09(14) . 2_646
O1 Cd2 O12 87.92(15) 2_545 2_646
N1 Cd2 O12 96.30(16) . 2_646
O4 Cd2 O12 79.39(15) 1_656 2_646
O14 Cd2 O12 64.78(14) 2_646 2_646
O15 Cd2 Cd3 42.17(10) . .
O1 Cd2 Cd3 79.17(12) 2_545 .
N1 Cd2 Cd3 153.46(14) . .
O4 Cd2 Cd3 109.17(10) 1_656 .
O14 Cd2 Cd3 45.40(10) 2_646 .
O12 Cd2 Cd3 108.35(9) 2_646 .
O16 Cd3 O2 176.88(17) . 2_545
O16 Cd3 N5 95.06(16) . .
O2 Cd3 N5 87.47(18) 2_545 .
O16 Cd3 O15 83.56(13) . .
O2 Cd3 O15 93.76(15) 2_545 .
N5 Cd3 O15 174.80(18) . .
O16 Cd3 O9 98.95(15) . 2_545
O2 Cd3 O9 82.98(16) 2_545 2_545
N5 Cd3 O9 87.28(17) . 2_545
O15 Cd3 O9 97.88(14) . 2_545
O16 Cd3 O14 94.89(14) . 2_646
O2 Cd3 O14 82.95(16) 2_545 2_646
N5 Cd3 O14 97.30(17) . 2_646
O15 Cd3 O14 77.86(14) . 2_646
O9 Cd3 O14 164.99(14) 2_545 2_646
O16 Cd3 Cd4 41.72(10) . .
O2 Cd3 Cd4 135.59(12) 2_545 .
N5 Cd3 Cd4 136.61(13) . .
O15 Cd3 Cd4 41.84(9) . .
O9 Cd3 Cd4 100.97(11) 2_545 .
O14 Cd3 Cd4 85.55(11) 2_646 .
O16 Cd3 Cd2 105.44(10) . .
O2 Cd3 Cd2 71.44(12) 2_545 .
N5 Cd3 Cd2 136.04(13) . .
O15 Cd3 Cd2 40.36(10) . .
O9 Cd3 Cd2 125.90(10) 2_545 .
O14 Cd3 Cd2 43.46(10) 2_646 .
Cd4 Cd3 Cd2 70.842(11) . .
O15 Cd4 O16 83.65(13) . .
O15 Cd4 O11 173.95(16) . .
O16 Cd4 O11 91.70(16) . .
O15 Cd4 N4 96.36(16) . 2_756
O16 Cd4 N4 178.85(18) . 2_756
O11 Cd4 N4 88.20(18) . 2_756
O15 Cd4 O3 95.58(15) . 1_656
O16 Cd4 O3 94.34(15) . 1_656
O11 Cd4 O3 88.62(17) . 1_656
N4 Cd4 O3 86.80(18) 2_756 1_656
O15 Cd4 O7 92.46(15) . .
O16 Cd4 O7 76.55(14) . .
O11 Cd4 O7 82.67(17) . .
N4 Cd4 O7 102.30(18) 2_756 .
O3 Cd4 O7 167.13(14) 1_656 .
O15 Cd4 Cd3 42.37(10) . .
O16 Cd4 Cd3 41.29(9) . .
O11 Cd4 Cd3 132.84(13) . .
N4 Cd4 Cd3 138.71(13) 2_756 .
O3 Cd4 Cd3 97.01(11) 1_656 .
O7 Cd4 Cd3 82.23(11) . .
O15 Cd4 Cd1 103.51(10) . .
O16 Cd4 Cd1 39.71(10) . .
O11 Cd4 Cd1 70.48(12) . .
N4 Cd4 Cd1 139.28(14) 2_756 .
O3 Cd4 Cd1 125.34(10) 1_656 .
O7 Cd4 Cd1 42.51(10) . .
Cd3 Cd4 Cd1 68.286(11) . .
C24 C23 N1 110.8(6) . .
C24 C23 H23A 124.6 . .
N1 C23 H23A 124.6 . .
O8 C12 O9 126.7(5) . .
O8 C12 C13 116.3(5) . .
O9 C12 C13 117.0(5) . .
N1 C25 N2 112.1(5) . .
N1 C25 H25A 123.9 . .
N2 C25 H25A 123.9 . .
C13 C18 C17 119.4(5) . .
C13 C18 H18A 120.3 . .
C17 C18 H18A 120.3 . .
O6 C11 O7 124.7(6) . .
O6 C11 C10 116.7(6) . .
O7 C11 C10 118.6(5) . .
C23 C24 N2 105.9(6) . .
C23 C24 H24A 127.1 . .
N2 C24 H24A 127.1 . .
N5 C37 N6 111.9(6) . .
N5 C37 H37A 124.1 . .
N6 C37 H37A 124.1 . .
C28 C29 C30 120.9(6) . .
C28 C29 N3 118.0(6) . .
C30 C29 N3 121.1(6) . .
C29 C28 C27 119.7(6) . .
C29 C28 H28A 120.2 . .
C27 C28 H28A 120.2 . .
C31 C30 C29 119.6(6) . .
C31 C30 H30A 120.2 . .
C29 C30 H30A 120.2 . .
C27 C26 C31 121.5(6) . .
C27 C26 N2 118.2(6) . .
C31 C26 N2 120.3(5) . .
C36 C35 N5 109.3(6) . .
C36 C35 H35A 125.3 . .
N5 C35 H35A 125.3 . .
C26 C27 C28 119.1(6) . .
C26 C27 H27A 120.4 . .
C28 C27 H27A 120.4 . .
C35 C36 N6 106.6(6) . .
C35 C36 H36A 126.7 . .
N6 C36 H36A 126.7 . .
C16 C17 C18 120.9(5) . .
C16 C17 O12 114.8(5) . .
C18 C17 O12 124.0(5) . .
O2 C1 O1 127.1(5) . .
O2 C1 C2 115.8(6) . .
O1 C1 C2 117.1(5) . .
O11 C19 O10 126.1(5) . .
O11 C19 C15 115.4(6) . .
O10 C19 C15 118.5(5) . .
C17 C16 C15 120.7(5) . .
C17 C16 H16A 119.7 . .
C15 C16 H16A 119.7 . .
C5 C6 C7 121.3(6) . .
C5 C6 O5 119.0(5) . .
C7 C6 O5 119.5(5) . .
C3 C4 C5 119.8(5) . .
C3 C4 C8 122.4(5) . .
C5 C4 C8 117.8(5) . .
C7 C2 C3 119.8(5) . .
C7 C2 C1 119.8(5) . .
C3 C2 C1 120.5(5) . .
C6 C7 C2 119.4(5) . .
C6 C7 H7A 120.3 . .
C2 C7 H7A 120.3 . .
C4 C3 C2 120.6(5) . .
C4 C3 H3A 119.7 . .
C2 C3 H3A 119.7 . .
O12 C21 C20 111.2(5) . .
O12 C21 C22 107.3(5) . .
C20 C21 C22 112.7(6) . .
O12 C21 H21A 108.5 . .
C20 C21 H21A 108.5 . .
C22 C21 H21A 108.5 . .
O13 C22 O14 125.8(6) . .
O13 C22 C21 115.9(6) . .
O14 C22 C21 118.3(5) . .
C6 C5 C4 119.0(5) . .
C6 C5 H5A 120.5 . .
C4 C5 H5A 120.5 . .
C39 C40 C41 119.5(6) . .
C39 C40 H40A 120.3 . .
C41 C40 H40A 120.3 . .
C30 C31 C26 119.2(6) . .
C30 C31 H31A 120.4 . .
C26 C31 H31A 120.4 . .
N4 C34 N3 112.8(6) . .
N4 C34 H34A 123.6 . .
N3 C34 H34A 123.6 . .
N8 C44 N7 110.6(6) . .
N8 C44 H44A 124.7 . .
N7 C44 H44A 124.7 . .
O4 C8 O3 125.8(5) . .
O4 C8 C4 117.2(5) . .
O3 C8 C4 117.0(5) . .
O5 C10 C11 109.5(5) . .
O5 C10 C9 109.8(6) . .
C11 C10 C9 109.7(7) . .
O5 C10 H10A 109.3 . .
C11 C10 H10A 109.3 . .
C9 C10 H10A 109.3 . .
C38 C43 C42 120.9(6) . .
C38 C43 H43A 119.6 . .
C42 C43 H43A 119.6 . .
C33 C32 N3 106.8(6) . .
C33 C32 H32A 126.6 . .
N3 C32 H32A 126.6 . .
C43 C38 C39 120.6(6) . .
C43 C38 N6 119.7(6) . .
C39 C38 N6 119.7(6) . .
C15 C14 C13 119.6(5) . .
C15 C14 H14A 120.2 . .
C13 C14 H14A 120.2 . .
C16 C15 C14 118.9(5) . .
C16 C15 C19 119.5(5) . .
C14 C15 C19 121.6(5) . .
C18 C13 C14 120.4(5) . .
C18 C13 C12 118.7(5) . .
C14 C13 C12 120.9(5) . .
C38 C39 C40 120.2(6) . .
C38 C39 H39A 119.9 . .
C40 C39 H39A 119.9 . .
N8 C45 C46 108.2(6) . .
N8 C45 H45A 125.9 . .
C46 C45 H45A 125.9 . .
C32 C33 N4 110.5(6) . .
C32 C33 H33A 124.7 . .
N4 C33 H33A 124.7 . .
C43 C42 C41 118.8(6) . .
C43 C42 H42A 120.6 . .
C41 C42 H42A 120.6 . .
C40 C41 C42 119.9(6) . .
C40 C41 N7 120.2(6) . .
C42 C41 N7 119.8(6) . .
C21 C20 H20A 109.5 . .
C21 C20 H20B 109.5 . .
H20A C20 H20B 109.5 . .
C21 C20 H20C 109.5 . .
H20A C20 H20C 109.5 . .
H20B C20 H20C 109.5 . .
N7 C46 C45 107.6(6) . .
N7 C46 H46A 126.2 . .
C45 C46 H46A 126.2 . .
C10 C9 H9A 109.5 . .
C10 C9 H9B 109.5 . .
H9A C9 H9B 109.5 . .
C10 C9 H9C 109.5 . .
H9A C9 H9C 109.5 . .
H9B C9 H9C 109.5 . .
C22 O14 Cd2 119.8(4) . 2_656
C22 O14 Cd3 145.7(4) . 2_656
Cd2 O14 Cd3 91.14(15) 2_656 2_656
C12 O9 Cd3 118.0(4) . 2
Cd1 O16 Cd3 117.68(17) . .
Cd1 O16 Cd4 99.07(15) . .
Cd3 O16 Cd4 96.99(15) . .
Cd2 O15 Cd4 122.26(18) . .
Cd2 O15 Cd3 97.46(14) . .
Cd4 O15 Cd3 95.79(14) . .
C1 O2 Cd3 136.8(4) . 2
C1 O1 Cd2 125.0(4) . 2
C11 O7 Cd1 124.8(4) . .
C11 O7 Cd4 141.3(4) . .
Cd1 O7 Cd4 92.60(15) . .
C6 O5 C10 118.9(5) . .
C6 O5 Cd1 121.8(4) . .
C10 O5 Cd1 119.2(4) . .
C17 O12 C21 117.9(4) . .
C17 O12 Cd2 114.9(3) . 2_656
C21 O12 Cd2 111.2(3) . 2_656
C8 O4 Cd2 136.6(4) . 1_454
C8 O3 Cd4 120.8(4) . 1_454
C19 O10 Cd1 124.1(4) . .
C12 O8 Cd1 134.1(4) . 2
C19 O11 Cd4 138.0(4) . .
C25 N1 C23 104.6(5) . .
C25 N1 Cd2 131.8(4) . .
C23 N1 Cd2 123.4(4) . .
C34 N3 C32 106.0(5) . .
C34 N3 C29 129.6(5) . .
C32 N3 C29 124.4(5) . .
C37 N6 C36 107.1(5) . .
C37 N6 C38 127.6(5) . .
C36 N6 C38 125.3(6) . .
C25 N2 C24 106.6(5) . .
C25 N2 C26 127.7(5) . .
C24 N2 C26 125.4(5) . .
C37 N5 C35 105.1(5) . .
C37 N5 Cd3 125.7(4) . .
C35 N5 Cd3 125.7(4) . .
C44 N8 C45 106.4(6) . .
C44 N8 Cd1 129.9(4) . 2_445
C45 N8 Cd1 123.6(4) . 2_445
C34 N4 C33 103.7(5) . .
C34 N4 Cd4 131.4(4) . 2_746
C33 N4 Cd4 121.9(4) . 2_746
C46 N7 C44 107.1(5) . .
C46 N7 C41 126.5(6) . .
C44 N7 C41 126.3(5) . .

loop_
_geom_bond_atom_site_label_1
_geom_bond_atom_site_label_2
_geom_bond_distance
_geom_bond_site_symmetry_2
Cd1 O16 2.201(4) .
Cd1 N8 2.239(5) 2_455
Cd1 O7 2.301(4) .
Cd1 O10 2.301(4) .
Cd1 O8 2.305(4) 2_545
Cd1 O5 2.417(4) .
Cd1 Cd4 3.4015(6) .
Cd2 O15 2.212(4) .
Cd2 O1 2.266(4) 2_545
Cd2 N1 2.285(5) .
Cd2 O4 2.301(4) 1_656
Cd2 O14 2.330(4) 2_646
Cd2 O12 2.467(4) 2_646
Cd2 Cd3 3.3865(6) .
Cd3 O16 2.250(4) .
Cd3 O2 2.266(4) 2_545
Cd3 N5 2.288(5) .
Cd3 O15 2.293(4) .
Cd3 O9 2.337(4) 2_545
Cd3 O14 2.412(4) 2_646
Cd3 Cd4 3.3853(5) .
Cd4 O15 2.270(4) .
Cd4 O16 2.270(4) .
Cd4 O11 2.272(4) .
Cd4 N4 2.292(5) 2_756
Cd4 O3 2.300(4) 1_656
Cd4 O7 2.403(4) .
C23 C24 1.341(9) .
C23 N1 1.369(8) .
C23 H23A 0.9300 .
C12 O8 1.237(7) .
C12 O9 1.270(7) .
C12 C13 1.513(8) .
C25 N1 1.306(8) .
C25 N2 1.347(8) .
C25 H25A 0.9300 .
C18 C13 1.374(8) .
C18 C17 1.383(8) .
C18 H18A 0.9300 .
C11 O6 1.228(7) .
C11 O7 1.252(7) .
C11 C10 1.532(9) .
C24 N2 1.367(8) .
C24 H24A 0.9300 .
C37 N5 1.320(8) .
C37 N6 1.331(8) .
C37 H37A 0.9300 .
C29 C28 1.365(9) .
C29 C30 1.387(9) .
C29 N3 1.438(7) .
C28 C27 1.400(9) .
C28 H28A 0.9300 .
C30 C31 1.380(8) .
C30 H30A 0.9300 .
C26 C27 1.363(9) .
C26 C31 1.384(9) .
C26 N2 1.441(7) .
C35 C36 1.349(9) .
C35 N5 1.379(8) .
C35 H35A 0.9300 .
C27 H27A 0.9300 .
C36 N6 1.367(8) .
C36 H36A 0.9300 .
C17 C16 1.368(8) .
C17 O12 1.404(7) .
C1 O2 1.249(7) .
C1 O1 1.253(7) .
C1 C2 1.514(8) .
C19 O11 1.246(8) .
C19 O10 1.246(7) .
C19 C15 1.503(8) .
C16 C15 1.391(8) .
C16 H16A 0.9300 .
C6 C5 1.368(8) .
C6 C7 1.387(8) .
C6 O5 1.387(7) .
C4 C3 1.370(8) .
C4 C5 1.417(8) .
C4 C8 1.516(8) .
C2 C7 1.389(8) .
C2 C3 1.391(8) .
C7 H7A 0.9300 .
C3 H3A 0.9300 .
C21 O12 1.447(7) .
C21 C20 1.512(9) .
C21 C22 1.519(8) .
C21 H21A 0.9800 .
C22 O13 1.238(7) .
C22 O14 1.257(7) .
C5 H5A 0.9300 .
C40 C39 1.388(9) .
C40 C41 1.389(9) .
C40 H40A 0.9300 .
C31 H31A 0.9300 .
C34 N4 1.304(8) .
C34 N3 1.331(8) .
C34 H34A 0.9300 .
C44 N8 1.320(8) .
C44 N7 1.341(8) .
C44 H44A 0.9300 .
C8 O4 1.248(7) .
C8 O3 1.266(7) .
C10 O5 1.423(8) .
C10 C9 1.565(11) .
C10 H10A 0.9800 .
C43 C38 1.358(9) .
C43 C42 1.390(9) .
C43 H43A 0.9300 .
C32 C33 1.318(9) .
C32 N3 1.359(8) .
C32 H32A 0.9300 .
C38 C39 1.371(9) .
C38 N6 1.433(8) .
C14 C15 1.395(8) .
C14 C13 1.404(8) .
C14 H14A 0.9300 .
C39 H39A 0.9300 .
C45 N8 1.350(8) .
C45 C46 1.363(10) .
C45 H45A 0.9300 .
C33 N4 1.378(8) .
C33 H33A 0.9300 .
C42 C41 1.397(9) .
C42 H42A 0.9300 .
C41 N7 1.419(8) .
C20 H20A 0.9600 .
C20 H20B 0.9600 .
C20 H20C 0.9600 .
C46 N7 1.330(9) .
C46 H46A 0.9300 .
C9 H9A 0.9600 .
C9 H9B 0.9600 .
C9 H9C 0.9600 .
O14 Cd2 2.330(4) 2_656
O14 Cd3 2.412(4) 2_656
O9 Cd3 2.337(4) 2
O2 Cd3 2.266(4) 2
O1 Cd2 2.266(4) 2
O12 Cd2 2.467(4) 2_656
O4 Cd2 2.301(4) 1_454
O3 Cd4 2.300(4) 1_454
O8 Cd1 2.305(4) 2
N8 Cd1 2.239(5) 2_445
N4 Cd4 2.292(5) 2_746
